data_7243447
loop_
_publ_author_name
'Chinen, Beatrice L.'
'Hyvl, Jakub'
'Brayton, Daniel F.'
'Riek, Matthew M.'
'Yoshida, Wesley Y.'
'Chapp, Timothy W.'
'Rheingold, Arnold L.'
'Cain, Matthew F.'

_publ_section_title
;
 Trimerization and cyclization of reactive P-functionalities confined
 within OCO pincers
;
_journal_issue 46
_journal_name_full 'RSC Advances'
_journal_page_first 28602
_journal_page_last 28613
_journal_paper_doi 10.1039/D1RA05926B
_journal_volume 11
_journal_year 2021
_chemical_formula_moiety 'C20 H13 F12 O2 P'
_chemical_formula_sum 'C20 H13 F12 O2 P'
_chemical_formula_weight 544.27
_space_group_crystal_system monoclinic
_space_group_IT_number 4
_space_group_name_Hall 'P 2yb'
_space_group_name_H-M_alt 'P 1 21 1'
_atom_sites_solution_hydrogens geom
_atom_sites_solution_primary direct
_audit_creation_date 2021-05-24
_audit_creation_method
;
Olex2 1.3
(compiled 2020.11.12 svn.r5f609507 for OlexSys, GUI svn.r6272)
;
_audit_update_record
;
2021-07-08 deposited with the CCDC.	2021-08-10 downloaded from the CCDC.
;
_cell_angle_alpha 90
_cell_angle_beta 92.203(4)
_cell_angle_gamma 90
_cell_formula_units_Z 2
_cell_length_a 6.4519(4)
_cell_length_b 14.3030(9)
_cell_length_c 11.4008(6)
_cell_measurement_reflns_used 3393
_cell_measurement_temperature 100.0
_cell_measurement_theta_max 69.60
_cell_measurement_theta_min 3.88
_cell_volume 1051.31(11)
_computing_cell_refinement 'SAINT V8.38A (Bruker, 2018)'
_computing_data_reduction 'SAINT V8.38A (Bruker, 2018)'
_computing_molecular_graphics 'Olex2 1.3 (Dolomanov et al., 2009)'
_computing_publication_material 'Olex2 1.3 (Dolomanov et al., 2009)'
_computing_structure_refinement 'XL  (Sheldrick, 2008)'
_computing_structure_solution 'SHELXS  (Sheldrick, 2008)'
_diffrn_ambient_temperature 100.0
_diffrn_measured_fraction_theta_full 0.976
_diffrn_measured_fraction_theta_max 0.974
_diffrn_measurement_device_type 'Bruker APEX-II CCD'
_diffrn_measurement_method '\f and \w scans'
_diffrn_radiation_type CuK\a
_diffrn_radiation_wavelength 1.54178
_diffrn_reflns_av_R_equivalents 0.0264
_diffrn_reflns_av_unetI/netI 0.0358
_diffrn_reflns_Laue_measured_fraction_full 0.976
_diffrn_reflns_Laue_measured_fraction_max 0.974
_diffrn_reflns_limit_h_max 7
_diffrn_reflns_limit_h_min -7
_diffrn_reflns_limit_k_max 17
_diffrn_reflns_limit_k_min -17
_diffrn_reflns_limit_l_max 13
_diffrn_reflns_limit_l_min -13
_diffrn_reflns_number 6831
_diffrn_reflns_point_group_measured_fraction_full 0.943
_diffrn_reflns_point_group_measured_fraction_max 0.934
_diffrn_reflns_theta_full 67.679
_diffrn_reflns_theta_max 70.023
_diffrn_reflns_theta_min 3.880
_diffrn_source_current 30.0
_diffrn_source_power 1.35
_diffrn_source_voltage 45.0
_diffrn_standards_number 0
_exptl_absorpt_coefficient_mu 2.334
_exptl_absorpt_correction_T_max 0.5220
_exptl_absorpt_correction_T_min 0.4062
_exptl_absorpt_correction_type none
_exptl_absorpt_process_details
;
SADABS-2016/2 (Bruker,2016/2) was used for absorption correction.
wR2(int) was 0.0950 before and 0.0453 after correction.
The Ratio of minimum to maximum transmission is 0.7782.
The \l/2 correction factor is Not present.
;
_exptl_crystal_colour colourless
_exptl_crystal_colour_primary colourless
_exptl_crystal_density_diffrn 1.719
_exptl_crystal_description block
_exptl_crystal_F_000 544
_exptl_crystal_size_max 0.29
_exptl_crystal_size_mid 0.26
_exptl_crystal_size_min 0.23
_refine_diff_density_max 0.478
_refine_diff_density_min -0.463
_refine_diff_density_rms 0.059
_refine_ls_abs_structure_details
;
 Flack x determined using 1291 quotients [(I+)-(I-)]/[(I+)+(I-)]
 (Parsons, Flack and Wagner, Acta Cryst. B69 (2013) 249-259).
;
_refine_ls_abs_structure_Flack 0.14(3)
_refine_ls_extinction_method none
_refine_ls_goodness_of_fit_ref 1.086
_refine_ls_hydrogen_treatment constr
_refine_ls_matrix_type full
_refine_ls_number_parameters 333
_refine_ls_number_reflns 3721
_refine_ls_number_restraints 1
_refine_ls_restrained_S_all 1.085
_refine_ls_R_factor_all 0.0583
_refine_ls_R_factor_gt 0.0508
_refine_ls_shift/su_max 0.002
_refine_ls_shift/su_mean 0.000
_refine_ls_structure_factor_coef Fsqd
_refine_ls_weighting_details 'w=1/[\s^2^(Fo^2^)+(0.0572P)^2^+1.0023P] where P=(Fo^2^+2Fc^2^)/3'
_refine_ls_weighting_scheme calc
_refine_ls_wR_factor_gt 0.1294
_refine_ls_wR_factor_ref 0.1345
_reflns_Friedel_coverage 0.840
_reflns_Friedel_fraction_full 0.906
_reflns_Friedel_fraction_max 0.891
_reflns_number_gt 3241
_reflns_number_total 3721
_reflns_threshold_expression 'I > 2\s(I)'
_cod_data_source_file d1ra05926b2.cif
_cod_data_source_block cain100_0m_b
_cod_database_code 7243447
_shelx_shelxl_version_number 2018/3
_shelx_space_group_comment
;
The symmetry employed for this shelxl refinement is uniquely defined
by the following loop, which should always be used as a source of
symmetry information in preference to the above space-group names.
They are only intended as comments.
;
_shelx_estimated_absorpt_t_max 0.616
_shelx_estimated_absorpt_t_min 0.551
_olex2_refinement_description
;
1. Fixed Uiso
 At 1.2 times of:
  All C(H) groups
 At 1.5 times of:
  All C(H,H,H) groups
2. Uiso/Uaniso restraints and constraints
Uanis(P1) = Uanis(P1')
Uanis(C17) = Uanis(C1')
Uanis(C18) = Uanis(O1')
Uanis(O2) = Uanis(O2')
3. Others
 Sof(P1')=1-FVAR(1)
 Sof(P1)=FVAR(1)
 Sof(O1')=Sof(O2')=Sof(C1')=Sof(H1'A)=Sof(H1'B)=Sof(H1'C)=1-FVAR(2)
 Sof(O1)=Sof(O2)=Sof(C1)=Sof(H1A)=Sof(H1B)=Sof(H1C)=FVAR(2)
4.a Aromatic/amide H refined with riding coordinates:
 C3(H3), C4(H4), C6(H6), C7(H7), C14(H14), C15(H15), C16(H16)
4.b Idealised Me refined as rotating group:
 C8(H8A,H8B,H8C), C1(H1A,H1B,H1C), C1'(H1'A,H1'B,H1'C)
;
_olex2_submission_special_instructions 'No special instructions were received'

loop_
_space_group_symop_operation_xyz
'x, y, z'
'-x, y+1/2, -z'

loop_
_atom_site_label
_atom_site_type_symbol
_atom_site_fract_x
_atom_site_fract_y
_atom_site_fract_z
_atom_site_U_iso_or_equiv
_atom_site_adp_type
_atom_site_occupancy
_atom_site_site_symmetry_order
_atom_site_calc_flag
_atom_site_refinement_flags_posn
_atom_site_refinement_flags_adp
_atom_site_refinement_flags_occupancy
_atom_site_disorder_assembly
_atom_site_disorder_group
F1 F 0.5175(18) 0.6976(4) 0.6142(6) 0.112(4) Uani 1 1 d . . . . .
F2 F 0.3119(14) 0.8130(4) 0.6482(6) 0.084(3) Uani 1 1 d . . . . .
F3 F 0.5550(11) 0.7759(4) 0.7724(6) 0.0622(17) Uani 1 1 d . . . . .
F4 F 0.0685(14) 0.7966(4) 0.8341(5) 0.080(3) Uani 1 1 d . . . . .
F5 F 0.3006(9) 0.7381(4) 0.9475(4) 0.0509(14) Uani 1 1 d . . . . .
F6 F 0.0311(9) 0.6609(5) 0.9080(6) 0.0613(18) Uani 1 1 d . . . . .
F7 F 0.0334(10) 0.3373(5) 0.9067(7) 0.070(2) Uani 1 1 d . . . . .
F8 F 0.2999(9) 0.2549(5) 0.9391(5) 0.0625(18) Uani 1 1 d . . . . .
F9 F 0.0504(13) 0.2040(5) 0.8289(5) 0.074(2) Uani 1 1 d . . . . .
F10 F 0.5556(12) 0.2277(5) 0.7593(6) 0.071(2) Uani 1 1 d . . . . .
F11 F 0.3089(14) 0.1853(4) 0.6444(6) 0.084(3) Uani 1 1 d . . . . .
F12 F 0.4781(15) 0.3052(5) 0.5983(5) 0.084(2) Uani 1 1 d . . . . .
O1 O 0.0921(18) 0.6450(7) 0.6835(9) 0.031(3) Uani 0.677(16) 1 d . . P A 1
O1' O 0.154(4) 0.6529(17) 0.655(2) 0.0322(17) Uani 0.323(16) 1 d . . P A 2
O2 O 0.077(2) 0.3587(10) 0.6825(10) 0.030(2) Uani 0.677(16) 1 d . . P A 1
O2' O 0.136(5) 0.349(2) 0.655(3) 0.030(2) Uani 0.323(16) 1 d . . P A 2
C2 C 0.1325(6) 0.5050(9) 0.5146(3) 0.0356(12) Uani 1 1 d . . . . .
C3 C 0.3350(6) 0.5035(9) 0.4785(3) 0.0386(12) Uani 1 1 d . . . . .
H3 H 0.446833 0.503127 0.535239 0.046 Uiso 1 1 calc R U . . .
C4 C 0.3750(6) 0.5024(9) 0.3599(3) 0.0336(10) Uani 1 1 d . . . . .
H4 H 0.514593 0.504045 0.336336 0.040 Uiso 1 1 calc R U . . .
C5 C 0.2150(6) 0.4991(7) 0.2747(3) 0.0278(8) Uani 1 1 d . . . . .
C6 C 0.0141(6) 0.5005(8) 0.3115(3) 0.0315(9) Uani 1 1 d . . . . .
H6 H -0.097654 0.500949 0.254794 0.038 Uiso 1 1 calc R U . . .
C7 C -0.0280(6) 0.5012(8) 0.4298(3) 0.0316(9) Uani 1 1 d . . . . .
H7 H -0.167647 0.498962 0.453135 0.038 Uiso 1 1 calc R U . . .
C8 C 0.2618(7) 0.5001(9) 0.1462(3) 0.0373(10) Uani 1 1 d . . . . .
H8A H 0.278943 0.564788 0.120057 0.056 Uiso 1 1 calc R U . . .
H8B H 0.147049 0.470905 0.100810 0.056 Uiso 1 1 calc R U . . .
H8C H 0.389941 0.465141 0.134116 0.056 Uiso 1 1 calc R U . . .
C9 C 0.2599(13) 0.3261(6) 0.7506(7) 0.0311(17) Uani 1 1 d . . . . .
C10 C 0.403(2) 0.2603(7) 0.6873(8) 0.053(2) Uani 1 1 d . . . . .
C11 C 0.1621(15) 0.2792(6) 0.8575(8) 0.0356(19) Uani 1 1 d . . . . .
C12 C 0.2871(5) 0.4995(7) 0.7548(3) 0.0198(7) Uani 1 1 d . . . . .
C13 C 0.3709(12) 0.4155(5) 0.7903(6) 0.0225(15) Uani 1 1 d . . . . .
C14 C 0.5524(12) 0.4142(5) 0.8651(6) 0.0238(15) Uani 1 1 d . . . . .
H14 H 0.611338 0.356563 0.890963 0.029 Uiso 1 1 calc R U . . .
C15 C 0.6415(6) 0.4979(8) 0.8995(3) 0.0297(9) Uani 1 1 d . . . . .
H15 H 0.765049 0.497473 0.947626 0.036 Uiso 1 1 calc R U . . .
C16 C 0.5554(13) 0.5817(6) 0.8658(7) 0.0295(17) Uani 1 1 d . . . . .
H16 H 0.618515 0.638667 0.890975 0.035 Uiso 1 1 calc R U . . .
C17 C 0.3790(12) 0.5833(5) 0.7960(6) 0.0228(14) Uani 1 1 d . . . . .
C18 C 0.2662(14) 0.6713(6) 0.7561(6) 0.0322(17) Uani 1 1 d . . . . .
C19 C 0.1655(14) 0.7187(6) 0.8613(7) 0.0328(18) Uani 1 1 d . . . . .
C20 C 0.413(2) 0.7403(7) 0.6970(7) 0.055(3) Uani 1 1 d . . . . .
P1' P 0.0505(9) 0.4798(5) 0.6673(5) 0.0215(5) Uani 0.416(7) 1 d . . P A 1
P1 P 0.0496(6) 0.5280(3) 0.6649(3) 0.0215(5) Uani 0.584(7) 1 d . . P A 2
C1 C -0.011(3) 0.2882(12) 0.5942(15) 0.065(4) Uani 0.677(16) 1 d . . P A 1
H1A H 0.066465 0.291430 0.522112 0.098 Uiso 0.677(16) 1 calc R U P A 1
H1B H -0.157530 0.302603 0.576080 0.098 Uiso 0.677(16) 1 calc R U P A 1
H1C H 0.000317 0.225142 0.627391 0.098 Uiso 0.677(16) 1 calc R U P A 1
C1' C -0.002(3) 0.7134(15) 0.6016(16) 0.0228(14) Uani 0.323(16) 1 d . . P A 2
H1'A H -0.059307 0.753777 0.661813 0.034 Uiso 0.323(16) 1 calc R U P A 2
H1'B H -0.113683 0.675427 0.565256 0.034 Uiso 0.323(16) 1 calc R U P A 2
H1'C H 0.060386 0.752103 0.541462 0.034 Uiso 0.323(16) 1 calc R U P A 2

loop_
_atom_site_aniso_label
_atom_site_aniso_U_11
_atom_site_aniso_U_22
_atom_site_aniso_U_33
_atom_site_aniso_U_23
_atom_site_aniso_U_13
_atom_site_aniso_U_12
F1 0.231(10) 0.035(4) 0.079(4) 0.018(3) 0.099(6) 0.016(4)
F2 0.171(9) 0.020(3) 0.058(4) 0.011(3) -0.026(4) 0.010(4)
F3 0.063(4) 0.040(3) 0.085(4) 0.017(3) 0.012(3) -0.012(3)
F4 0.139(7) 0.049(4) 0.051(3) -0.018(3) -0.019(4) 0.063(4)
F5 0.039(3) 0.080(4) 0.033(2) -0.023(2) -0.0065(19) 0.001(3)
F6 0.037(3) 0.054(4) 0.094(5) -0.033(3) 0.025(3) -0.003(3)
F7 0.043(4) 0.064(4) 0.105(5) 0.038(4) 0.032(4) 0.006(3)
F8 0.038(3) 0.088(5) 0.060(3) 0.052(3) -0.015(2) -0.010(3)
F9 0.108(6) 0.062(4) 0.053(3) 0.020(3) -0.008(3) -0.054(4)
F10 0.070(5) 0.054(4) 0.088(4) -0.031(3) 0.000(3) 0.023(3)
F11 0.165(9) 0.031(3) 0.053(3) -0.008(3) -0.023(4) -0.020(4)
F12 0.153(7) 0.046(4) 0.057(3) -0.010(3) 0.049(4) -0.001(3)
O1 0.034(6) 0.026(5) 0.032(5) -0.013(4) -0.014(4) 0.013(4)
O1' 0.040(5) 0.027(4) 0.029(3) -0.008(3) -0.010(3) 0.004(3)
O2 0.037(7) 0.026(4) 0.027(6) 0.005(4) -0.010(4) -0.008(5)
O2' 0.037(7) 0.026(4) 0.027(6) 0.005(4) -0.010(4) -0.008(5)
C2 0.025(2) 0.063(4) 0.0180(17) 0.004(4) -0.0015(14) -0.003(4)
C3 0.025(2) 0.069(4) 0.0214(18) -0.001(4) -0.0035(15) 0.005(5)
C4 0.026(2) 0.047(3) 0.0276(19) 0.000(4) 0.0039(15) 0.004(4)
C5 0.040(2) 0.0226(19) 0.0207(17) 0.001(3) 0.0008(15) -0.001(4)
C6 0.035(2) 0.036(2) 0.0232(18) -0.010(4) -0.0077(15) 0.003(4)
C7 0.0232(19) 0.048(3) 0.0237(18) -0.001(4) -0.0026(14) -0.006(4)
C8 0.046(3) 0.042(3) 0.0238(19) 0.003(4) 0.0025(17) -0.001(5)
C9 0.038(5) 0.021(4) 0.033(3) 0.004(3) -0.010(3) -0.010(3)
C10 0.085(8) 0.024(5) 0.050(5) -0.008(4) 0.006(4) 0.001(5)
C11 0.031(5) 0.029(5) 0.047(4) 0.008(3) -0.009(3) -0.009(3)
C12 0.0210(17) 0.0228(18) 0.0155(15) 0.000(3) 0.0016(12) -0.003(4)
C13 0.026(4) 0.022(4) 0.019(3) 0.000(2) 0.004(2) 0.001(3)
C14 0.026(4) 0.022(4) 0.023(3) 0.003(3) -0.002(3) 0.005(3)
C15 0.0257(19) 0.037(2) 0.0251(18) -0.002(4) -0.0092(14) 0.015(4)
C16 0.027(4) 0.028(4) 0.033(4) -0.003(3) -0.003(3) -0.003(3)
C17 0.026(4) 0.018(4) 0.024(3) -0.002(2) -0.002(2) 0.004(3)
C18 0.040(5) 0.027(4) 0.029(3) -0.008(3) -0.010(3) 0.004(3)
C19 0.029(4) 0.032(5) 0.037(4) -0.017(3) -0.014(3) 0.007(3)
C20 0.107(9) 0.027(5) 0.032(4) 0.004(4) 0.006(4) 0.012(5)
P1' 0.0192(5) 0.0262(14) 0.0190(5) -0.005(2) -0.0017(4) 0.002(2)
P1 0.0192(5) 0.0262(14) 0.0190(5) -0.005(2) -0.0017(4) 0.002(2)
C1 0.061(8) 0.057(7) 0.076(8) -0.012(6) -0.020(6) -0.031(6)
C1' 0.026(4) 0.018(4) 0.024(3) -0.002(2) -0.002(2) 0.004(3)

loop_
_atom_type_symbol
_atom_type_description
_atom_type_scat_dispersion_real
_atom_type_scat_dispersion_imag
_atom_type_scat_source
C C 0.0181 0.0091 'International Tables Vol C Tables 4.2.6.8 and 6.1.1.4'
H H 0.0000 0.0000 'International Tables Vol C Tables 4.2.6.8 and 6.1.1.4'
F F 0.0727 0.0534 'International Tables Vol C Tables 4.2.6.8 and 6.1.1.4'
O O 0.0492 0.0322 'International Tables Vol C Tables 4.2.6.8 and 6.1.1.4'
P P 0.2955 0.4335 'International Tables Vol C Tables 4.2.6.8 and 6.1.1.4'

loop_
_geom_angle_atom_site_label_1
_geom_angle_atom_site_label_2
_geom_angle_atom_site_label_3
_geom_angle
_geom_angle_site_symmetry_1
_geom_angle_site_symmetry_3
_geom_angle_publ_flag
C18 O1' P1 107.8(15) . . ?
C18 O1' C1' 125(2) . . ?
C1' O1' P1 110.2(16) . . ?
C9 O2 P1' 116.2(9) . . ?
C9 O2 C1 114.5(11) . . ?
C1 O2 P1' 124.0(11) . . ?
C3 C2 C7 118.6(4) . . ?
C3 C2 P1' 125.1(4) . . ?
C3 C2 P1 126.1(4) . . ?
C7 C2 P1' 114.1(4) . . ?
C7 C2 P1 114.7(4) . . ?
C2 C3 H3 119.9 . . ?
C2 C3 C4 120.2(4) . . ?
C4 C3 H3 119.9 . . ?
C3 C4 H4 119.3 . . ?
C3 C4 C5 121.4(4) . . ?
C5 C4 H4 119.3 . . ?
C4 C5 C8 120.5(4) . . ?
C6 C5 C4 117.9(3) . . ?
C6 C5 C8 121.5(4) . . ?
C5 C6 H6 119.4 . . ?
C5 C6 C7 121.2(4) . . ?
C7 C6 H6 119.4 . . ?
C2 C7 H7 119.7 . . ?
C6 C7 C2 120.6(4) . . ?
C6 C7 H7 119.7 . . ?
C5 C8 H8A 109.5 . . ?
C5 C8 H8B 109.5 . . ?
C5 C8 H8C 109.5 . . ?
H8A C8 H8B 109.5 . . ?
H8A C8 H8C 109.5 . . ?
H8B C8 H8C 109.5 . . ?
O2 C9 C10 116.0(8) . . ?
O2 C9 C11 102.2(8) . . ?
O2 C9 C13 104.5(8) . . ?
O2' C9 C10 96.9(13) . . ?
O2' C9 C11 119.3(15) . . ?
O2' C9 C13 106.7(16) . . ?
C10 C9 C11 112.2(7) . . ?
C10 C9 C13 111.9(8) . . ?
C13 C9 C11 109.3(6) . . ?
F10 C10 C9 111.7(7) . . ?
F11 C10 F10 105.2(8) . . ?
F11 C10 C9 113.7(10) . . ?
F12 C10 F10 111.1(11) . . ?
F12 C10 F11 106.8(8) . . ?
F12 C10 C9 108.3(8) . . ?
F7 C11 F9 105.7(9) . . ?
F7 C11 C9 110.1(7) . . ?
F8 C11 F7 106.7(8) . . ?
F8 C11 F9 107.9(8) . . ?
F8 C11 C9 112.9(8) . . ?
F9 C11 C9 113.0(7) . . ?
C13 C12 C17 119.4(3) . . ?
C13 C12 P1' 109.9(6) . . ?
C13 C12 P1 131.5(6) . . ?
C17 C12 P1' 130.5(7) . . ?
C17 C12 P1 109.0(6) . . ?
C12 C13 C9 118.1(7) . . ?
C12 C13 C14 119.6(6) . . ?
C14 C13 C9 122.3(7) . . ?
C13 C14 H14 120.5 . . ?
C15 C14 C13 119.0(7) . . ?
C15 C14 H14 120.5 . . ?
C14 C15 H15 119.3 . . ?
C16 C15 C14 121.3(4) . . ?
C16 C15 H15 119.3 . . ?
C15 C16 H16 120.0 . . ?
C17 C16 C15 119.9(8) . . ?
C17 C16 H16 120.0 . . ?
C12 C17 C18 114.6(6) . . ?
C16 C17 C12 120.7(7) . . ?
C16 C17 C18 124.7(7) . . ?
O1 C18 C17 108.3(7) . . ?
O1 C18 C19 102.8(8) . . ?
O1 C18 C20 113.6(8) . . ?
O1' C18 C17 109.1(12) . . ?
O1' C18 C19 121.1(12) . . ?
O1' C18 C20 94.0(11) . . ?
C17 C18 C19 110.1(6) . . ?
C17 C18 C20 111.5(8) . . ?
C20 C18 C19 110.1(7) . . ?
F4 C19 F5 107.1(7) . . ?
F4 C19 F6 108.2(9) . . ?
F4 C19 C18 113.7(7) . . ?
F5 C19 F6 104.8(8) . . ?
F5 C19 C18 112.7(7) . . ?
F6 C19 C18 109.9(7) . . ?
F1 C20 F2 108.4(8) . . ?
F1 C20 F3 106.2(12) . . ?
F1 C20 C18 110.8(8) . . ?
F2 C20 C18 112.4(11) . . ?
F3 C20 F2 106.4(8) . . ?
F3 C20 C18 112.4(7) . . ?
O2 P1' C2 104.6(7) . . ?
O2 P1' C12 91.3(6) . . ?
C12 P1' C2 102.7(4) . . ?
C2 P1 O1' 89.7(8) . . ?
C2 P1 C12 102.2(3) . . ?
C12 P1 O1' 87.3(8) . . ?
O2 C1 H1A 109.5 . . ?
O2 C1 H1B 109.5 . . ?
O2 C1 H1C 109.5 . . ?
H1A C1 H1B 109.5 . . ?
H1A C1 H1C 109.5 . . ?
H1B C1 H1C 109.5 . . ?
O1' C1' H1'A 109.5 . . ?
O1' C1' H1'B 109.5 . . ?
O1' C1' H1'C 109.5 . . ?
H1'A C1' H1'B 109.5 . . ?
H1'A C1' H1'C 109.5 . . ?
H1'B C1' H1'C 109.5 . . ?

loop_
_geom_bond_atom_site_label_1
_geom_bond_atom_site_label_2
_geom_bond_distance
_geom_bond_site_symmetry_2
_geom_bond_publ_flag
F1 C20 1.328(12) . ?
F2 C20 1.337(12) . ?
F3 C20 1.334(13) . ?
F4 C19 1.309(10) . ?
F5 C19 1.318(9) . ?
F6 C19 1.325(12) . ?
F7 C11 1.316(12) . ?
F8 C11 1.308(9) . ?
F9 C11 1.329(10) . ?
F10 C10 1.341(13) . ?
F11 C10 1.317(11) . ?
F12 C10 1.310(12) . ?
O1 C18 1.421(13) . ?
O1' C18 1.37(2) . ?
O1' P1 1.91(2) . ?
O1' C1' 1.44(3) . ?
O2 C9 1.463(16) . ?
O2 P1' 1.749(16) . ?
O2 C1 1.520(19) . ?
O2' C9 1.36(3) . ?
C2 C3 1.385(6) . ?
C2 C7 1.390(5) . ?
C2 P1' 1.874(7) . ?
C2 P1 1.844(6) . ?
C3 H3 0.9500 . ?
C3 C4 1.387(5) . ?
C4 H4 0.9500 . ?
C4 C5 1.391(6) . ?
C5 C6 1.378(6) . ?
C5 C8 1.508(5) . ?
C6 H6 0.9500 . ?
C6 C7 1.385(5) . ?
C7 H7 0.9500 . ?
C8 H8A 0.9800 . ?
C8 H8B 0.9800 . ?
C8 H8C 0.9800 . ?
C9 C10 1.520(14) . ?
C9 C11 1.548(12) . ?
C9 C13 1.526(10) . ?
C12 C13 1.372(11) . ?
C12 C17 1.410(11) . ?
C12 P1' 1.814(7) . ?
C12 P1 1.856(6) . ?
C13 C14 1.422(11) . ?
C14 H14 0.9500 . ?
C14 C15 1.379(13) . ?
C15 H15 0.9500 . ?
C15 C16 1.370(13) . ?
C16 H16 0.9500 . ?
C16 C17 1.364(11) . ?
C17 C18 1.515(10) . ?
C18 C19 1.542(11) . ?
C18 C20 1.541(14) . ?
C1 H1A 0.9800 . ?
C1 H1B 0.9800 . ?
C1 H1C 0.9800 . ?
C1' H1'A 0.9800 . ?
C1' H1'B 0.9800 . ?
C1' H1'C 0.9800 . ?

loop_
_geom_torsion_atom_site_label_1
_geom_torsion_atom_site_label_2
_geom_torsion_atom_site_label_3
_geom_torsion_atom_site_label_4
_geom_torsion
_geom_torsion_site_symmetry_1
_geom_torsion_site_symmetry_2
_geom_torsion_site_symmetry_3
_geom_torsion_site_symmetry_4
_geom_torsion_publ_flag
O1 C18 C19 F4 -66.1(11) . . . . ?
O1 C18 C19 F5 171.8(8) . . . . ?
O1 C18 C19 F6 55.3(9) . . . . ?
O1 C18 C20 F1 -71.9(12) . . . . ?
O1 C18 C20 F2 49.4(11) . . . . ?
O1 C18 C20 F3 169.5(9) . . . . ?
O1' C18 C19 F4 -52.6(17) . . . . ?
O1' C18 C19 F5 -174.7(14) . . . . ?
O1' C18 C19 F6 68.8(15) . . . . ?
O1' C18 C20 F1 -61.5(15) . . . . ?
O1' C18 C20 F2 59.9(14) . . . . ?
O1' C18 C20 F3 179.9(14) . . . . ?
O2 C9 C10 F10 -174.5(9) . . . . ?
O2 C9 C10 F11 -55.7(12) . . . . ?
O2 C9 C10 F12 62.8(12) . . . . ?
O2 C9 C11 F7 -52.6(10) . . . . ?
O2 C9 C11 F8 -171.8(9) . . . . ?
O2 C9 C11 F9 65.4(11) . . . . ?
O2 C9 C13 C12 -1.5(9) . . . . ?
O2 C9 C13 C14 176.4(8) . . . . ?
O2' C9 C10 F10 176.9(17) . . . . ?
O2' C9 C10 F11 -64.3(17) . . . . ?
O2' C9 C10 F12 54.2(17) . . . . ?
O2' C9 C11 F7 -65.3(18) . . . . ?
O2' C9 C11 F8 175.5(17) . . . . ?
O2' C9 C11 F9 52.7(19) . . . . ?
O2' C9 C13 C12 19.9(15) . . . . ?
O2' C9 C13 C14 -162.2(13) . . . . ?
C2 C3 C4 C5 -3(2) . . . . ?
C3 C2 C7 C6 -3.2(19) . . . . ?
C3 C2 P1' O2 -73.7(12) . . . . ?
C3 C2 P1' C12 21.0(13) . . . . ?
C3 C2 P1 O1' 65.3(13) . . . . ?
C3 C2 P1 C12 -21.9(13) . . . . ?
C3 C4 C5 C6 2.5(18) . . . . ?
C3 C4 C5 C8 178.7(12) . . . . ?
C4 C5 C6 C7 -2.7(17) . . . . ?
C5 C6 C7 C2 3.1(18) . . . . ?
C7 C2 C3 C4 3(2) . . . . ?
C7 C2 P1' O2 89.6(10) . . . . ?
C7 C2 P1' C12 -175.7(9) . . . . ?
C7 C2 P1 O1' -106.1(12) . . . . ?
C7 C2 P1 C12 166.7(9) . . . . ?
C8 C5 C6 C7 -178.9(11) . . . . ?
C9 O2 P1' C2 102.8(8) . . . . ?
C9 O2 P1' C12 -0.7(8) . . . . ?
C9 C13 C14 C15 -178.5(7) . . . . ?
C10 C9 C11 F7 -177.5(7) . . . . ?
C10 C9 C11 F8 63.3(10) . . . . ?
C10 C9 C11 F9 -59.5(11) . . . . ?
C10 C9 C13 C12 124.8(7) . . . . ?
C10 C9 C13 C14 -57.3(9) . . . . ?
C11 C9 C10 F10 -57.6(11) . . . . ?
C11 C9 C10 F11 61.3(10) . . . . ?
C11 C9 C10 F12 179.8(8) . . . . ?
C11 C9 C13 C12 -110.3(7) . . . . ?
C11 C9 C13 C14 67.6(9) . . . . ?
C12 C13 C14 C15 -0.6(10) . . . . ?
C12 C17 C18 O1 -0.8(10) . . . . ?
C12 C17 C18 O1' -24.1(13) . . . . ?
C12 C17 C18 C19 110.9(7) . . . . ?
C12 C17 C18 C20 -126.5(6) . . . . ?
C13 C9 C10 F10 65.7(10) . . . . ?
C13 C9 C10 F11 -175.4(7) . . . . ?
C13 C9 C10 F12 -56.9(10) . . . . ?
C13 C9 C11 F7 57.8(9) . . . . ?
C13 C9 C11 F8 -61.4(10) . . . . ?
C13 C9 C11 F9 175.8(8) . . . . ?
C13 C12 C17 C16 3.2(7) . . . . ?
C13 C12 C17 C18 -176.9(7) . . . . ?
C13 C12 P1' O2 -0.2(6) . . . . ?
C13 C12 P1' C2 -105.5(6) . . . . ?
C13 C12 P1 O1' -167.5(8) . . . . ?
C13 C12 P1 C2 -78.4(7) . . . . ?
C13 C14 C15 C16 1.8(7) . . . . ?
C14 C15 C16 C17 -0.5(8) . . . . ?
C15 C16 C17 C12 -2.0(11) . . . . ?
C15 C16 C17 C18 178.1(7) . . . . ?
C16 C17 C18 O1 179.1(9) . . . . ?
C16 C17 C18 O1' 155.8(12) . . . . ?
C16 C17 C18 C19 -69.1(10) . . . . ?
C16 C17 C18 C20 53.4(10) . . . . ?
C17 C12 C13 C9 176.1(7) . . . . ?
C17 C12 C13 C14 -1.8(6) . . . . ?
C17 C12 P1' O2 -174.6(6) . . . . ?
C17 C12 P1' C2 80.1(7) . . . . ?
C17 C12 P1 O1' 17.1(8) . . . . ?
C17 C12 P1 C2 106.2(6) . . . . ?
C17 C18 C19 F4 178.6(8) . . . . ?
C17 C18 C19 F5 56.5(10) . . . . ?
C17 C18 C19 F6 -60.0(9) . . . . ?
C17 C18 C20 F1 50.8(11) . . . . ?
C17 C18 C20 F2 172.2(6) . . . . ?
C17 C18 C20 F3 -67.8(10) . . . . ?
C19 C18 C20 F1 173.4(8) . . . . ?
C19 C18 C20 F2 -65.3(9) . . . . ?
C19 C18 C20 F3 54.8(11) . . . . ?
C20 C18 C19 F4 55.3(11) . . . . ?
C20 C18 C19 F5 -66.8(10) . . . . ?
C20 C18 C19 F6 176.7(7) . . . . ?
P1' O2 C9 C10 -122.4(8) . . . . ?
P1' O2 C9 C11 115.2(8) . . . . ?
P1' O2 C9 C13 1.3(10) . . . . ?
P1' C2 C3 C4 165.5(10) . . . . ?
P1' C2 C7 C6 -167.6(10) . . . . ?
P1' C12 C13 C9 1.0(7) . . . . ?
P1' C12 C13 C14 -176.9(6) . . . . ?
P1' C12 C17 C16 177.1(6) . . . . ?
P1' C12 C17 C18 -3.0(9) . . . . ?
P1 O1' C18 C17 36.0(15) . . . . ?
P1 O1' C18 C19 -93.3(15) . . . . ?
P1 O1' C18 C20 150.4(11) . . . . ?
P1 C2 C3 C4 -168.2(10) . . . . ?
P1 C2 C7 C6 168.9(10) . . . . ?
P1 C12 C13 C9 1.2(9) . . . . ?
P1 C12 C13 C14 -176.8(5) . . . . ?
P1 C12 C17 C16 179.2(6) . . . . ?
P1 C12 C17 C18 -0.9(7) . . . . ?
C1 O2 C9 C10 32.9(14) . . . . ?
C1 O2 C9 C11 -89.6(12) . . . . ?
C1 O2 C9 C13 156.5(11) . . . . ?
C1 O2 P1' C2 -49.9(14) . . . . ?
C1 O2 P1' C12 -153.4(12) . . . . ?
C1' O1' C18 C17 168.2(18) . . . . ?
C1' O1' C18 C19 39(3) . . . . ?
C1' O1' C18 C20 -77(2) . . . . ?
